data_7102008
loop_
_publ_author_name
'Maeda, Hiromitsu'
'Hasegawa, Masahiro'
'Ueda, Atsushi'

_publ_section_title
;
 Hydrogen bonding self-assemblies with 1-D linear, dimeric and
 hexagonal nanostructures of meso-pyridyl-substituted dipyrromethanes.
;
_journal_issue 26
_journal_name_full 'Chemical communications (Cambridge, England)'
_journal_page_first 2726
_journal_page_last 2728
_journal_paper_doi 10.1039/b703236f
_journal_year 2007
_chemical_formula_moiety 'C15 H15 N3'
_chemical_formula_sum 'C15 H15 N3'
_chemical_formula_weight 237.30
_chemical_name_systematic
;
?
;
_space_group_IT_number 56
_symmetry_cell_setting orthorhombic
_symmetry_Int_Tables_number 56
_symmetry_space_group_name_Hall '-P 2ab 2ac'
_symmetry_space_group_name_H-M 'P c c n'
_atom_sites_solution_hydrogens geom
_atom_sites_solution_primary direct
_atom_sites_solution_secondary difmap
_audit_creation_method SHELXL-97
_cell_angle_alpha 90.00
_cell_angle_beta 90.00
_cell_angle_gamma 90.00
_cell_formula_units_Z 8
_cell_length_a 27.092(7)
_cell_length_b 14.512(6)
_cell_length_c 6.1410(18)
_cell_measurement_reflns_used 17209
_cell_measurement_temperature 123(2)
_cell_measurement_theta_max 27.6
_cell_measurement_theta_min 3.0
_cell_volume 2414.3(13)
_computing_cell_refinement PROCESS-AUTO
_computing_data_collection PROCESS-AUTO
_computing_data_reduction CrystalStructure
_computing_publication_material 'CrystalStructure 3.6.0'
_computing_structure_refinement 'SHELXL-97 (Sheldrick, 1997)'
_computing_structure_solution 'SHELXS-97 (Sheldrick, 1990)'
_diffrn_ambient_temperature 123(2)
_diffrn_detector_area_resol_mean 10.00
_diffrn_measured_fraction_theta_full 0.998
_diffrn_measured_fraction_theta_max 0.998
_diffrn_measurement_device_type 'Rigaku RAXIS-RAPID'
_diffrn_measurement_method \w
_diffrn_radiation_monochromator graphite
_diffrn_radiation_source 'fine-focus sealed tube'
_diffrn_radiation_type MoK\a
_diffrn_radiation_wavelength 0.71075
_diffrn_reflns_av_R_equivalents 0.0269
_diffrn_reflns_av_sigmaI/netI 0.0150
_diffrn_reflns_limit_h_max 35
_diffrn_reflns_limit_h_min -34
_diffrn_reflns_limit_k_max 18
_diffrn_reflns_limit_k_min -18
_diffrn_reflns_limit_l_max 7
_diffrn_reflns_limit_l_min -7
_diffrn_reflns_number 21485
_diffrn_reflns_theta_full 27.48
_diffrn_reflns_theta_max 27.48
_diffrn_reflns_theta_min 3.01
_exptl_absorpt_coefficient_mu 0.080
_exptl_absorpt_correction_T_max 0.9803
_exptl_absorpt_correction_T_min 0.9612
_exptl_absorpt_correction_type none
_exptl_crystal_colour colorless
_exptl_crystal_density_diffrn 1.306
_exptl_crystal_density_method 'not measured'
_exptl_crystal_description prism
_exptl_crystal_F_000 1008
_exptl_crystal_size_max 0.50
_exptl_crystal_size_mid 0.40
_exptl_crystal_size_min 0.25
_refine_diff_density_max 0.547
_refine_diff_density_min -0.313
_refine_diff_density_rms 0.058
_refine_ls_extinction_method none
_refine_ls_goodness_of_fit_ref 1.043
_refine_ls_hydrogen_treatment constr
_refine_ls_matrix_type full
_refine_ls_number_parameters 164
_refine_ls_number_reflns 2751
_refine_ls_number_restraints 0
_refine_ls_restrained_S_all 1.043
_refine_ls_R_factor_all 0.0595
_refine_ls_R_factor_gt 0.0525
_refine_ls_shift/su_max 0.001
_refine_ls_shift/su_mean 0.000
_refine_ls_structure_factor_coef Fsqd
_refine_ls_weighting_details 'calc w=1/[\s^2^(Fo^2^)+(0.0799P)^2^+1.6210P] where P=(Fo^2^+2Fc^2^)/3'
_refine_ls_weighting_scheme calc
_refine_ls_wR_factor_gt 0.1434
_refine_ls_wR_factor_ref 0.1487
_reflns_number_gt 2355
_reflns_number_total 2751
_reflns_threshold_expression >2sigma(I)
_cod_data_source_file b703236f.txt
_cod_data_source_block 2
_cod_depositor_comments
;
The following automatic conversions were performed:
'_symmetry_cell_setting' value 'Orthorhombic' changed to 'orthorhombic'
according to '/home/saulius/struct/CIF-dictionaries/cif_core.dic'
dictionary named 'cif_core.dic' version 2.4.1 from 2010-06-29.

Automatic conversion script
Id: cif_fix_enum 1527 2010-12-29 10:47:43Z saulius 
;
_cod_database_code 7102008

loop_
_symmetry_equiv_pos_as_xyz
'x, y, z'
'-x+1/2, y, z+1/2'
'x, -y+1/2, z+1/2'
'-x+1/2, -y+1/2, z'
'-x, -y, -z'
'x-1/2, -y, -z-1/2'
'-x, y-1/2, -z-1/2'
'x-1/2, y-1/2, -z'

loop_
_atom_site_label
_atom_site_type_symbol
_atom_site_fract_x
_atom_site_fract_y
_atom_site_fract_z
_atom_site_U_iso_or_equiv
_atom_site_adp_type
_atom_site_occupancy
_atom_site_symmetry_multiplicity
_atom_site_calc_flag
_atom_site_refinement_flags
N1 N 0.88873(5) 0.63258(9) -0.0305(2) 0.0224(3) Uani 1 1 d .
H1N H 0.9211 0.6360 -0.0405 0.027 Uiso 1 1 calc R
N2 N 0.82313(5) 0.48804(10) 0.5422(2) 0.0257(3) Uani 1 1 d .
H2N H 0.8234 0.5464 0.5808 0.031 Uiso 1 1 calc R
N3 N 1.00042(5) 0.36441(10) 0.0741(3) 0.0319(4) Uani 1 1 d .
C1 C 0.85597(7) 0.68552(11) -0.1463(3) 0.0284(4) Uani 1 1 d .
H1 H 0.8642 0.7314 -0.2505 0.034 Uiso 1 1 calc R
C2 C 0.80934(7) 0.66053(12) -0.0852(3) 0.0333(4) Uani 1 1 d .
H2 H 0.7794 0.6859 -0.1391 0.040 Uiso 1 1 calc R
C3 C 0.81376(6) 0.58942(11) 0.0746(3) 0.0263(4) Uani 1 1 d .
H3 H 0.7874 0.5590 0.1470 0.032 Uiso 1 1 calc R
C4 C 0.86324(5) 0.57333(10) 0.1038(2) 0.0187(3) Uani 1 1 d .
C5 C 0.88965(5) 0.50732(10) 0.2560(2) 0.0183(3) Uani 1 1 d .
C6 C 0.85223(5) 0.45004(10) 0.3814(2) 0.0195(3) Uani 1 1 d .
C7 C 0.84114(5) 0.35795(11) 0.3682(3) 0.0258(4) Uani 1 1 d .
H7 H 0.8556 0.3148 0.2709 0.031 Uiso 1 1 calc R
C8 C 0.80416(6) 0.33876(13) 0.5266(3) 0.0367(4) Uani 1 1 d .
H8 H 0.7894 0.2806 0.5544 0.044 Uiso 1 1 calc R
C9 C 0.79361(6) 0.42153(14) 0.6334(3) 0.0328(4) Uani 1 1 d .
H9 H 0.7704 0.4301 0.7475 0.039 Uiso 1 1 calc R
C10 C 0.92039(6) 0.56368(11) 0.4204(3) 0.0246(3) Uani 1 1 d .
H10A H 0.9376 0.5216 0.5194 0.030 Uiso 1 1 calc R
H10B H 0.8985 0.6039 0.5045 0.030 Uiso 1 1 calc R
H10C H 0.9446 0.6013 0.3417 0.030 Uiso 1 1 calc R
C11 C 0.92214(5) 0.44193(10) 0.1224(2) 0.0191(3) Uani 1 1 d .
C12 C 0.97056(6) 0.42109(11) 0.1821(3) 0.0277(4) Uani 1 1 d .
H12 H 0.9832 0.4496 0.3098 0.033 Uiso 1 1 calc R
C13 C 0.98102(6) 0.32436(11) -0.0986(3) 0.0285(4) Uani 1 1 d .
H13 H 1.0010 0.2813 -0.1746 0.034 Uiso 1 1 calc R
C14 C 0.93424(6) 0.33978(11) -0.1779(3) 0.0246(3) Uani 1 1 d .
H14 H 0.9230 0.3097 -0.3060 0.030 Uiso 1 1 calc R
C15 C 0.90406(6) 0.40041(11) -0.0655(3) 0.0235(3) Uani 1 1 d .
H15 H 0.8716 0.4134 -0.1158 0.028 Uiso 1 1 calc R

loop_
_atom_site_aniso_label
_atom_site_aniso_U_11
_atom_site_aniso_U_22
_atom_site_aniso_U_33
_atom_site_aniso_U_23
_atom_site_aniso_U_13
_atom_site_aniso_U_12
N1 0.0266(6) 0.0198(6) 0.0208(6) 0.0005(5) 0.0021(5) 0.0004(5)
N2 0.0233(6) 0.0285(7) 0.0253(7) 0.0001(5) 0.0037(5) 0.0004(5)
N3 0.0282(7) 0.0283(7) 0.0392(8) 0.0001(6) 0.0031(6) 0.0017(6)
C1 0.0467(10) 0.0187(7) 0.0200(7) 0.0003(6) -0.0022(7) 0.0047(6)
C2 0.0361(9) 0.0287(8) 0.0353(9) -0.0029(7) -0.0116(8) 0.0137(7)
C3 0.0204(7) 0.0262(8) 0.0325(8) 0.0005(6) -0.0014(6) 0.0033(6)
C4 0.0215(7) 0.0162(6) 0.0185(7) -0.0008(5) 0.0019(6) 0.0006(5)
C5 0.0171(6) 0.0184(7) 0.0195(7) 0.0011(5) 0.0002(5) 0.0002(5)
C6 0.0168(6) 0.0219(7) 0.0196(7) 0.0025(5) 0.0000(5) 0.0011(5)
C7 0.0213(7) 0.0223(8) 0.0336(9) 0.0026(6) -0.0012(6) -0.0013(6)
C8 0.0249(8) 0.0378(9) 0.0474(11) 0.0202(8) -0.0079(8) -0.0096(7)
C9 0.0203(7) 0.0537(11) 0.0245(8) 0.0125(8) 0.0017(6) -0.0014(7)
C10 0.0237(7) 0.0280(8) 0.0220(7) 0.0005(6) -0.0012(6) -0.0053(6)
C11 0.0200(7) 0.0167(7) 0.0207(7) 0.0040(5) 0.0034(6) 0.0008(5)
C12 0.0225(7) 0.0285(8) 0.0320(9) 0.0067(7) 0.0025(6) 0.0028(6)
C13 0.0310(8) 0.0203(8) 0.0343(9) 0.0034(6) 0.0053(7) -0.0034(6)
C14 0.0321(8) 0.0217(7) 0.0200(7) -0.0028(6) 0.0020(6) -0.0017(6)
C15 0.0224(7) 0.0225(7) 0.0254(8) -0.0011(6) -0.0010(6) 0.0023(6)

loop_
_atom_type_symbol
_atom_type_description
_atom_type_scat_dispersion_real
_atom_type_scat_dispersion_imag
_atom_type_scat_source
C C 0.0033 0.0016 'International Tables Vol C Tables 4.2.6.8 and 6.1.1.4'
H H 0.0000 0.0000 'International Tables Vol C Tables 4.2.6.8 and 6.1.1.4'
N N 0.0061 0.0033 'International Tables Vol C Tables 4.2.6.8 and 6.1.1.4'

loop_
_geom_angle_atom_site_label_1
_geom_angle_atom_site_label_2
_geom_angle_atom_site_label_3
_geom_angle
C1 N1 C4 109.61(13)
C1 N1 H1N 125.2
C4 N1 H1N 125.2
C9 N2 C6 110.12(14)
C9 N2 H2N 124.9
C6 N2 H2N 124.9
C13 N3 C12 115.54(15)
C2 C1 N1 107.86(14)
C2 C1 H1 126.1
N1 C1 H1 126.1
C1 C2 C3 107.62(14)
C1 C2 H2 126.2
C3 C2 H2 126.2
C4 C3 C2 107.13(15)
C4 C3 H3 126.4
C2 C3 H3 126.4
C3 C4 N1 107.78(13)
C3 C4 C5 130.43(14)
N1 C4 C5 121.76(13)
C4 C5 C6 110.03(11)
C4 C5 C11 109.39(12)
C6 C5 C11 108.40(12)
C4 C5 C10 108.83(12)
C6 C5 C10 108.57(12)
C11 C5 C10 111.61(12)
C7 C6 N2 107.86(13)
C7 C6 C5 130.43(14)
N2 C6 C5 121.69(13)
C6 C7 C8 107.71(15)
C6 C7 H7 126.1
C8 C7 H7 126.1
C9 C8 C7 107.24(15)
C9 C8 H8 126.4
C7 C8 H8 126.4
N2 C9 C8 107.08(15)
N2 C9 H9 126.5
C8 C9 H9 126.5
C5 C10 H10A 109.5
C5 C10 H10B 109.5
H10A C10 H10B 109.5
C5 C10 H10C 109.5
H10A C10 H10C 109.5
H10B C10 H10C 109.5
C15 C11 C12 117.08(14)
C15 C11 C5 120.67(13)
C12 C11 C5 122.25(14)
N3 C12 C11 125.06(17)
N3 C12 H12 117.5
C11 C12 H12 117.5
N3 C13 C14 125.45(16)
N3 C13 H13 117.3
C14 C13 H13 117.3
C13 C14 C15 118.09(15)
C13 C14 H14 121.0
C15 C14 H14 121.0
C14 C15 C11 118.71(14)
C14 C15 H15 120.6
C11 C15 H15 120.6

loop_
_geom_bond_atom_site_label_1
_geom_bond_atom_site_label_2
_geom_bond_distance
N1 C1 1.373(2)
N1 C4 1.3772(19)
N1 H1N 0.8800
N2 C9 1.373(2)
N2 C6 1.3788(19)
N2 H2N 0.8800
N3 C13 1.319(2)
N3 C12 1.331(2)
C1 C2 1.367(3)
C1 H1 0.9500
C2 C3 1.429(2)
C2 H2 0.9500
C3 C4 1.372(2)
C3 H3 0.9500
C4 C5 1.518(2)
C5 C6 1.5204(19)
C5 C11 1.532(2)
C5 C10 1.543(2)
C6 C7 1.372(2)
C7 C8 1.424(2)
C7 H7 0.9500
C8 C9 1.398(3)
C8 H8 0.9500
C9 H9 0.9500
C10 H10A 0.9800
C10 H10B 0.9800
C10 H10C 0.9800
C11 C15 1.391(2)
C11 C12 1.395(2)
C12 H12 0.9500
C13 C14 1.376(2)
C13 H13 0.9500
C14 C15 1.385(2)
C14 H14 0.9500
C15 H15 0.9500

loop_
_geom_torsion_atom_site_label_1
_geom_torsion_atom_site_label_2
_geom_torsion_atom_site_label_3
_geom_torsion_atom_site_label_4
_geom_torsion
C4 N1 C1 C2 0.37(18)
N1 C1 C2 C3 0.00(19)
C1 C2 C3 C4 -0.37(19)
C2 C3 C4 N1 0.59(18)
C2 C3 C4 C5 178.44(15)
C1 N1 C4 C3 -0.60(17)
C1 N1 C4 C5 -178.68(13)
C3 C4 C5 C6 3.1(2)
N1 C4 C5 C6 -179.32(13)
C3 C4 C5 C11 122.06(17)
N1 C4 C5 C11 -60.34(17)
C3 C4 C5 C10 -115.76(17)
N1 C4 C5 C10 61.84(17)
C9 N2 C6 C7 0.25(17)
C9 N2 C6 C5 -178.40(13)
C4 C5 C6 C7 110.73(17)
C11 C5 C6 C7 -8.9(2)
C10 C5 C6 C7 -130.27(17)
C4 C5 C6 N2 -70.96(17)
C11 C5 C6 N2 169.46(13)
C10 C5 C6 N2 48.04(17)
N2 C6 C7 C8 -0.19(17)
C5 C6 C7 C8 178.30(15)
C6 C7 C8 C9 0.06(19)
C6 N2 C9 C8 -0.21(18)
C7 C8 C9 N2 0.09(18)
C4 C5 C11 C15 -45.08(17)
C6 C5 C11 C15 74.90(16)
C10 C5 C11 C15 -165.58(13)
C4 C5 C11 C12 135.08(14)
C6 C5 C11 C12 -104.94(16)
C10 C5 C11 C12 14.58(19)
C13 N3 C12 C11 -1.8(2)
C15 C11 C12 N3 -0.4(2)
C5 C11 C12 N3 179.45(14)
C12 N3 C13 C14 3.0(2)
N3 C13 C14 C15 -1.8(2)
C13 C14 C15 C11 -0.7(2)
C12 C11 C15 C14 1.6(2)
C5 C11 C15 C14 -178.21(13)

loop_
_cod_related_entry_id
_cod_related_entry_database
_cod_related_entry_code
1 ChemSpider 21149679
